data_7160485
loop_
_publ_author_name
'Wang, Yutong'
'Huang, Xiujuan'
'Chen, Jinglong'
'Xu, Jian'
'Song, Qiuling'

_publ_section_title
;
 Diastereoselective radical cascade cyclization to access indole-fused
 diazepine derivatives.
;
_journal_issue 18
_journal_name_full 'Organic &amp; biomolecular chemistry'
_journal_page_first 4349
_journal_page_last 4354
_journal_paper_doi 10.1039/d5ob00219b
_journal_volume 23
_journal_year 2025
_chemical_formula_moiety 'C33 H29 N2 O4 P'
_chemical_formula_sum 'C33 H29 N2 O4 P'
_chemical_formula_weight 548.55
_space_group_crystal_system monoclinic
_space_group_IT_number 14
_space_group_name_Hall '-P 2ybc'
_space_group_name_H-M_alt 'P 1 21/c 1'
_atom_sites_solution_hydrogens geom
_atom_sites_solution_primary iterative
_audit_creation_date 2023-11-07
_audit_creation_method
;
Olex2 1.3
(compiled 2020.11.12 svn.r5f609507 for OlexSys, GUI svn.r6408)
;
_audit_update_record
;
2023-11-07 deposited with the CCDC.	2025-04-03 downloaded from the CCDC.
;
_cell_angle_alpha 90
_cell_angle_beta 108.3930(10)
_cell_angle_gamma 90
_cell_formula_units_Z 4
_cell_length_a 9.7645(2)
_cell_length_b 35.2767(6)
_cell_length_c 8.46120(10)
_cell_measurement_reflns_used 9799
_cell_measurement_temperature 100.0(2)
_cell_measurement_theta_max 68.168
_cell_measurement_theta_min 3.759
_cell_volume 2765.65(8)
_computing_cell_refinement 'SAINT V8.40A (Bruker, 2019)'
_computing_data_collection 'Apex3 (Bruker 2018)'
_computing_data_reduction 'SAINT V8.40A (Bruker, 2019)'
_computing_molecular_graphics 'Olex2 1.3 (Dolomanov et al., 2009)'
_computing_publication_material 'Olex2 1.3 (Dolomanov et al., 2009)'
_computing_structure_refinement 'SHELXL 2018/3 (Sheldrick, 2015)'
_computing_structure_solution 'olex2.solve 1.3 (Bourhis et al., 2015)'
_diffrn_ambient_temperature 100.0(2)
_diffrn_detector 'Bruker PHOTON 100 area detector'
_diffrn_detector_area_resol_mean 7.9
_diffrn_detector_type 'CMOS area detector'
_diffrn_measured_fraction_theta_full 0.996
_diffrn_measured_fraction_theta_max 0.994
_diffrn_measurement_device 'three-circle diffractometer'
_diffrn_measurement_device_type 'Bruker D8 venture microsource'
_diffrn_measurement_method '\w and \f scans'
_diffrn_radiation_monochromator 'mirror optics'
_diffrn_radiation_probe x-ray
_diffrn_radiation_type CuK\a
_diffrn_radiation_wavelength 1.54178
_diffrn_reflns_av_R_equivalents 0.0415
_diffrn_reflns_av_unetI/netI 0.0250
_diffrn_reflns_Laue_measured_fraction_full 0.996
_diffrn_reflns_Laue_measured_fraction_max 0.994
_diffrn_reflns_limit_h_max 11
_diffrn_reflns_limit_h_min -11
_diffrn_reflns_limit_k_max 42
_diffrn_reflns_limit_k_min -42
_diffrn_reflns_limit_l_max 10
_diffrn_reflns_limit_l_min -9
_diffrn_reflns_number 32848
_diffrn_reflns_point_group_measured_fraction_full 0.996
_diffrn_reflns_point_group_measured_fraction_max 0.994
_diffrn_reflns_theta_full 67.679
_diffrn_reflns_theta_max 68.232
_diffrn_reflns_theta_min 2.505
_diffrn_source 'microfocus sealed X-ray tube'
_diffrn_source_current 1.1
_diffrn_source_power 0.055
_diffrn_source_type 'Incoatec I\ms'
_diffrn_source_voltage 50.0
_diffrn_standards_number 0
_exptl_absorpt_coefficient_mu 1.219
_exptl_absorpt_correction_T_max 0.7531
_exptl_absorpt_correction_T_min 0.6337
_exptl_absorpt_correction_type multi-scan
_exptl_absorpt_process_details
;
SADABS-2016/2 (Bruker,2016/2) was used for absorption correction.
wR2(int) was 0.0843 before and 0.0512 after correction.
The Ratio of minimum to maximum transmission is 0.8415.
The \l/2 correction factor is Not present.
;
_exptl_crystal_colour colourless
_exptl_crystal_colour_primary colourless
_exptl_crystal_density_diffrn 1.317
_exptl_crystal_description block
_exptl_crystal_F_000 1152
_exptl_crystal_size_max 0.38
_exptl_crystal_size_mid 0.35
_exptl_crystal_size_min 0.31
_refine_diff_density_max 0.582
_refine_diff_density_min -0.321
_refine_diff_density_rms 0.045
_refine_ls_extinction_coef 0.00059(10)
_refine_ls_extinction_expression Fc^*^=kFc[1+0.001xFc^2^\l^3^/sin(2\q)]^-1/4^
_refine_ls_extinction_method 'SHELXL-2018/3 (Sheldrick 2018)'
_refine_ls_goodness_of_fit_ref 1.074
_refine_ls_hydrogen_treatment constr
_refine_ls_matrix_type full
_refine_ls_number_parameters 365
_refine_ls_number_reflns 5033
_refine_ls_number_restraints 0
_refine_ls_restrained_S_all 1.074
_refine_ls_R_factor_all 0.0403
_refine_ls_R_factor_gt 0.0380
_refine_ls_shift/su_max 0.001
_refine_ls_shift/su_mean 0.000
_refine_ls_structure_factor_coef Fsqd
_refine_ls_weighting_details 'w=1/[\s^2^(Fo^2^)+(0.0378P)^2^+1.9562P] where P=(Fo^2^+2Fc^2^)/3'
_refine_ls_weighting_scheme calc
_refine_ls_wR_factor_gt 0.0939
_refine_ls_wR_factor_ref 0.0947
_reflns_Friedel_coverage 0.000
_reflns_number_gt 4836
_reflns_number_total 5033
_reflns_threshold_expression 'I > 2\s(I)'
_cod_data_source_file d5ob00219b2.cif
_cod_data_source_block hxj110202
_cod_depositor_comments 'Adding full bibliography for 7160484--7160485.cif.'
_cod_database_code 7160485
_shelx_shelxl_version_number 2018/3
_shelx_space_group_comment
;
The symmetry employed for this shelxl refinement is uniquely defined
by the following loop, which should always be used as a source of
symmetry information in preference to the above space-group names.
They are only intended as comments.
;
_shelx_estimated_absorpt_t_max 0.704
_shelx_estimated_absorpt_t_min 0.654
_olex2_refinement_description
;
1. Fixed Uiso
 At 1.2 times of:
  All C(H) groups, All C(H,H) groups
 At 1.5 times of:
  All C(H,H,H) groups
2.a Secondary CH2 refined with riding coordinates:
 C5(H5A,H5B)
2.b Aromatic/amide H refined with riding coordinates:
 C1(H1), C2(H2), C3(H3), C8(H8), C13(H13), C14(H14), C15(H15), C17(H17),
 C18(H18), C19(H19), C20(H20), C24(H24), C25(H25), C26(H26), C27(H27), C29(H29),
  C30(H30), C31(H31)
2.c Idealised Me refined as rotating group:
 C12(H12A,H12B,H12C), C22(H22A,H22B,H22C), C33(H33A,H33B,H33C)
;
_olex2_submission_special_instructions 'No special instructions were received'

loop_
_space_group_symop_operation_xyz
'x, y, z'
'-x, y+1/2, -z+1/2'
'-x, -y, -z'
'x, -y-1/2, z-1/2'

loop_
_atom_site_label
_atom_site_type_symbol
_atom_site_fract_x
_atom_site_fract_y
_atom_site_fract_z
_atom_site_U_iso_or_equiv
_atom_site_adp_type
_atom_site_occupancy
_atom_site_site_symmetry_order
_atom_site_calc_flag
_atom_site_refinement_flags_posn
_atom_site_refinement_flags_adp
_atom_site_refinement_flags_occupancy
_atom_site_disorder_assembly
_atom_site_disorder_group
P1 P 0.24422(4) 0.33457(2) 0.69203(4) 0.01500(11) Uani 1 1 d . . . . .
O1 O 0.69355(14) 0.52198(3) 0.69951(15) 0.0295(3) Uani 1 1 d . . . . .
O2 O 0.34647(12) 0.30673(3) 0.79980(13) 0.0199(2) Uani 1 1 d . . . . .
O3 O 0.63503(12) 0.35878(3) 0.96827(13) 0.0226(3) Uani 1 1 d . . . . .
O4 O 0.81626(14) 0.55093(3) 0.55068(18) 0.0340(3) Uani 1 1 d . . . . .
N1 N 0.64570(14) 0.33210(4) 0.73045(16) 0.0177(3) Uani 1 1 d . . . . .
N2 N 0.60028(14) 0.39295(4) 0.49592(16) 0.0174(3) Uani 1 1 d . . . . .
C1 C -0.05578(19) 0.27386(5) 0.2321(2) 0.0244(4) Uani 1 1 d . . . . .
H1 H -0.114764 0.261008 0.135990 0.029 Uiso 1 1 calc R U . . .
C2 C 0.0883(2) 0.26424(5) 0.2998(2) 0.0268(4) Uani 1 1 d . . . . .
H2 H 0.127969 0.244654 0.250638 0.032 Uiso 1 1 calc R U . . .
C3 C 0.17469(18) 0.28311(5) 0.4392(2) 0.0235(3) Uani 1 1 d . . . . .
H3 H 0.273497 0.276347 0.485269 0.028 Uiso 1 1 calc R U . . .
C4 C 0.11778(16) 0.31198(4) 0.51235(18) 0.0167(3) Uani 1 1 d . . . . .
C5 C 0.33381(16) 0.36899(4) 0.59881(18) 0.0163(3) Uani 1 1 d . . . . .
H5A H 0.355885 0.356634 0.504610 0.020 Uiso 1 1 calc R U . . .
H5B H 0.265227 0.389869 0.552182 0.020 Uiso 1 1 calc R U . . .
C6 C 0.47610(16) 0.38657(4) 0.71651(18) 0.0172(3) Uani 1 1 d . . . . .
C7 C 0.55248(16) 0.40951(4) 0.61862(18) 0.0168(3) Uani 1 1 d . . . . .
C8 C 0.59270(16) 0.44672(4) 0.63658(19) 0.0188(3) Uani 1 1 d . . . . .
H8 H 0.573051 0.464267 0.711835 0.023 Uiso 1 1 calc R U . . .
C9 C 0.66949(17) 0.45455(4) 0.52218(19) 0.0195(3) Uani 1 1 d . . . . .
C10 C 0.74268(17) 0.48668(4) 0.4871(2) 0.0230(3) Uani 1 1 d . . . . .
C11 C 0.75523(18) 0.52311(5) 0.5793(2) 0.0258(4) Uani 1 1 d . . . . .
C12 C 0.6999(2) 0.55664(5) 0.7928(3) 0.0369(5) Uani 1 1 d . . . . .
H12A H 0.800832 0.563002 0.851639 0.055 Uiso 1 1 calc R U . . .
H12B H 0.647943 0.553161 0.873803 0.055 Uiso 1 1 calc R U . . .
H12C H 0.655067 0.577255 0.716330 0.055 Uiso 1 1 calc R U . . .
C13 C -0.0334(2) 0.39152(6) 0.9695(3) 0.0386(5) Uani 1 1 d . . . . .
H13 H -0.093917 0.402195 1.026500 0.046 Uiso 1 1 calc R U . . .
C14 C 0.0527(2) 0.36079(6) 1.0372(2) 0.0351(4) Uani 1 1 d . . . . .
H14 H 0.054278 0.351037 1.142469 0.042 Uiso 1 1 calc R U . . .
C15 C 0.13669(19) 0.34421(5) 0.9515(2) 0.0251(4) Uani 1 1 d . . . . .
H15 H 0.193932 0.322635 0.996533 0.030 Uiso 1 1 calc R U . . .
C16 C 0.13741(17) 0.35912(5) 0.7994(2) 0.0202(3) Uani 1 1 d . . . . .
C17 C 0.05401(18) 0.39098(5) 0.7340(2) 0.0268(4) Uani 1 1 d . . . . .
H17 H 0.056313 0.401679 0.631801 0.032 Uiso 1 1 calc R U . . .
C18 C -0.03245(19) 0.40697(6) 0.8191(3) 0.0351(4) Uani 1 1 d . . . . .
H18 H -0.090668 0.428410 0.774350 0.042 Uiso 1 1 calc R U . . .
C19 C -0.11407(18) 0.30226(5) 0.3044(2) 0.0264(4) Uani 1 1 d . . . . .
H19 H -0.213108 0.308772 0.258071 0.032 Uiso 1 1 calc R U . . .
C20 C -0.02792(17) 0.32122(5) 0.4445(2) 0.0227(3) Uani 1 1 d . . . . .
H20 H -0.068411 0.340535 0.494265 0.027 Uiso 1 1 calc R U . . .
C21 C 0.58935(16) 0.35742(4) 0.81650(18) 0.0177(3) Uani 1 1 d . . . . .
C22 C 0.75069(18) 0.30498(5) 0.8306(2) 0.0250(4) Uani 1 1 d . . . . .
H22A H 0.810458 0.317356 0.932827 0.037 Uiso 1 1 calc R U . . .
H22B H 0.812266 0.295931 0.766782 0.037 Uiso 1 1 calc R U . . .
H22C H 0.699721 0.283454 0.859507 0.037 Uiso 1 1 calc R U . . .
C23 C 0.59264(16) 0.32544(4) 0.55642(18) 0.0163(3) Uani 1 1 d . . . . .
C24 C 0.55902(16) 0.28842(4) 0.49784(19) 0.0186(3) Uani 1 1 d . . . . .
H24 H 0.572431 0.268171 0.575263 0.022 Uiso 1 1 calc R U . . .
C25 C 0.50647(17) 0.28080(4) 0.3287(2) 0.0203(3) Uani 1 1 d . . . . .
H25 H 0.481795 0.255575 0.291149 0.024 Uiso 1 1 calc R U . . .
C26 C 0.48984(17) 0.30994(5) 0.21406(19) 0.0205(3) Uani 1 1 d . . . . .
H26 H 0.456525 0.304666 0.098049 0.025 Uiso 1 1 calc R U . . .
C27 C 0.52228(16) 0.34693(4) 0.27019(19) 0.0183(3) Uani 1 1 d . . . . .
H27 H 0.509165 0.367002 0.191955 0.022 Uiso 1 1 calc R U . . .
C28 C 0.57397(16) 0.35484(4) 0.44052(19) 0.0163(3) Uani 1 1 d . . . . .
C29 C 0.8111(2) 0.48358(5) 0.3682(2) 0.0303(4) Uani 1 1 d . . . . .
H29 H 0.859938 0.504978 0.343840 0.036 Uiso 1 1 calc R U . . .
C30 C 0.8103(2) 0.44980(5) 0.2829(2) 0.0316(4) Uani 1 1 d . . . . .
H30 H 0.858262 0.448822 0.201229 0.038 Uiso 1 1 calc R U . . .
C31 C 0.74168(18) 0.41757(5) 0.3135(2) 0.0249(4) Uani 1 1 d . . . . .
H31 H 0.742004 0.394545 0.255381 0.030 Uiso 1 1 calc R U . . .
C32 C 0.67202(17) 0.42055(4) 0.4339(2) 0.0194(3) Uani 1 1 d . . . . .
C33 C 0.43809(18) 0.41260(5) 0.8420(2) 0.0214(3) Uani 1 1 d . . . . .
H33A H 0.526219 0.424500 0.914520 0.032 Uiso 1 1 calc R U . . .
H33B H 0.392875 0.397633 0.909586 0.032 Uiso 1 1 calc R U . . .
H33C H 0.370893 0.432277 0.781870 0.032 Uiso 1 1 calc R U . . .

loop_
_atom_site_aniso_label
_atom_site_aniso_U_11
_atom_site_aniso_U_22
_atom_site_aniso_U_33
_atom_site_aniso_U_23
_atom_site_aniso_U_13
_atom_site_aniso_U_12
P1 0.0152(2) 0.0160(2) 0.01404(19) 0.00063(13) 0.00494(15) -0.00034(14)
O1 0.0398(7) 0.0192(6) 0.0289(6) -0.0053(5) 0.0099(5) -0.0083(5)
O2 0.0200(6) 0.0196(5) 0.0186(5) 0.0028(4) 0.0038(4) -0.0001(4)
O3 0.0239(6) 0.0291(6) 0.0136(5) -0.0007(4) 0.0041(4) -0.0042(5)
O4 0.0294(7) 0.0177(6) 0.0564(9) 0.0040(5) 0.0154(6) -0.0033(5)
N1 0.0188(6) 0.0186(6) 0.0142(6) 0.0016(5) 0.0029(5) 0.0002(5)
N2 0.0206(7) 0.0157(6) 0.0172(6) 0.0002(5) 0.0079(5) -0.0023(5)
C1 0.0297(9) 0.0214(8) 0.0173(7) 0.0011(6) 0.0006(7) -0.0067(7)
C2 0.0323(9) 0.0223(8) 0.0246(8) -0.0048(7) 0.0072(7) 0.0017(7)
C3 0.0200(8) 0.0242(8) 0.0240(8) -0.0018(6) 0.0038(7) 0.0031(6)
C4 0.0174(7) 0.0168(7) 0.0164(7) 0.0025(6) 0.0060(6) -0.0018(6)
C5 0.0177(7) 0.0166(7) 0.0148(7) 0.0003(6) 0.0056(6) -0.0008(6)
C6 0.0190(8) 0.0180(7) 0.0148(7) -0.0014(6) 0.0055(6) -0.0036(6)
C7 0.0173(7) 0.0183(7) 0.0144(7) -0.0002(6) 0.0043(6) -0.0003(6)
C8 0.0188(8) 0.0180(7) 0.0191(7) -0.0014(6) 0.0052(6) -0.0008(6)
C9 0.0178(7) 0.0181(7) 0.0210(8) 0.0019(6) 0.0037(6) -0.0002(6)
C10 0.0181(8) 0.0185(8) 0.0307(9) 0.0045(6) 0.0055(7) -0.0007(6)
C11 0.0190(8) 0.0192(8) 0.0351(9) 0.0038(7) 0.0029(7) -0.0006(6)
C12 0.0483(12) 0.0216(9) 0.0354(10) -0.0100(8) 0.0056(9) -0.0055(8)
C13 0.0279(10) 0.0496(12) 0.0466(12) -0.0276(10) 0.0238(9) -0.0139(9)
C14 0.0388(11) 0.0423(11) 0.0328(10) -0.0142(8) 0.0237(9) -0.0168(9)
C15 0.0255(9) 0.0292(9) 0.0231(8) -0.0044(7) 0.0112(7) -0.0098(7)
C16 0.0159(7) 0.0248(8) 0.0204(8) -0.0060(6) 0.0066(6) -0.0046(6)
C17 0.0232(9) 0.0299(9) 0.0248(8) -0.0060(7) 0.0039(7) 0.0025(7)
C18 0.0200(9) 0.0376(10) 0.0437(11) -0.0179(9) 0.0046(8) 0.0033(8)
C19 0.0180(8) 0.0315(9) 0.0263(9) 0.0016(7) 0.0024(7) -0.0012(7)
C20 0.0196(8) 0.0252(8) 0.0229(8) -0.0020(6) 0.0061(6) 0.0015(6)
C21 0.0176(7) 0.0200(7) 0.0162(7) -0.0001(6) 0.0063(6) -0.0059(6)
C22 0.0249(9) 0.0205(8) 0.0232(8) 0.0022(6) -0.0014(7) 0.0013(6)
C23 0.0145(7) 0.0193(7) 0.0153(7) -0.0001(6) 0.0049(6) 0.0001(6)
C24 0.0190(8) 0.0171(7) 0.0205(8) 0.0013(6) 0.0071(6) 0.0003(6)
C25 0.0206(8) 0.0187(7) 0.0226(8) -0.0048(6) 0.0085(6) -0.0005(6)
C26 0.0200(8) 0.0254(8) 0.0169(7) -0.0035(6) 0.0071(6) 0.0006(6)
C27 0.0189(8) 0.0206(7) 0.0165(7) 0.0024(6) 0.0072(6) 0.0016(6)
C28 0.0155(7) 0.0158(7) 0.0191(7) 0.0001(6) 0.0076(6) -0.0005(6)
C29 0.0301(9) 0.0237(8) 0.0407(10) 0.0065(7) 0.0161(8) -0.0054(7)
C30 0.0349(10) 0.0323(9) 0.0367(10) 0.0033(8) 0.0242(8) -0.0032(8)
C31 0.0285(9) 0.0217(8) 0.0275(9) -0.0007(7) 0.0132(7) -0.0019(7)
C32 0.0192(8) 0.0182(7) 0.0207(8) 0.0033(6) 0.0059(6) -0.0018(6)
C33 0.0250(8) 0.0225(8) 0.0188(7) -0.0036(6) 0.0099(6) -0.0028(6)

loop_
_atom_type_symbol
_atom_type_description
_atom_type_scat_dispersion_real
_atom_type_scat_dispersion_imag
_atom_type_scat_source
C C 0.0181 0.0091 'International Tables Vol C Tables 4.2.6.8 and 6.1.1.4'
H H 0.0000 0.0000 'International Tables Vol C Tables 4.2.6.8 and 6.1.1.4'
N N 0.0311 0.0180 'International Tables Vol C Tables 4.2.6.8 and 6.1.1.4'
O O 0.0492 0.0322 'International Tables Vol C Tables 4.2.6.8 and 6.1.1.4'
P P 0.2955 0.4335 'International Tables Vol C Tables 4.2.6.8 and 6.1.1.4'

loop_
_geom_angle_atom_site_label_1
_geom_angle_atom_site_label_2
_geom_angle_atom_site_label_3
_geom_angle
_geom_angle_site_symmetry_1
_geom_angle_site_symmetry_3
_geom_angle_publ_flag
O2 P1 C4 111.77(7) . . ?
O2 P1 C5 112.65(7) . . ?
O2 P1 C16 112.97(7) . . ?
C4 P1 C5 102.93(7) . . ?
C16 P1 C4 106.50(7) . . ?
C16 P1 C5 109.38(7) . . ?
C11 O1 C12 116.01(14) . . ?
C21 N1 C22 116.33(13) . . ?
C21 N1 C23 125.63(13) . . ?
C23 N1 C22 116.95(13) . . ?
C7 N2 C28 125.06(12) . . ?
C7 N2 C32 108.26(12) . . ?
C32 N2 C28 126.64(13) . . ?
C2 C1 H1 120.0 . . ?
C2 C1 C19 119.98(15) . . ?
C19 C1 H1 120.0 . . ?
C1 C2 H2 119.9 . . ?
C1 C2 C3 120.11(16) . . ?
C3 C2 H2 119.9 . . ?
C2 C3 H3 119.7 . . ?
C2 C3 C4 120.52(15) . . ?
C4 C3 H3 119.7 . . ?
C3 C4 P1 115.59(12) . . ?
C20 C4 P1 125.36(12) . . ?
C20 C4 C3 119.05(14) . . ?
P1 C5 H5A 108.2 . . ?
P1 C5 H5B 108.2 . . ?
H5A C5 H5B 107.4 . . ?
C6 C5 P1 116.28(10) . . ?
C6 C5 H5A 108.2 . . ?
C6 C5 H5B 108.2 . . ?
C7 C6 C5 110.91(12) . . ?
C7 C6 C21 105.28(12) . . ?
C7 C6 C33 109.11(12) . . ?
C21 C6 C5 115.00(12) . . ?
C33 C6 C5 108.56(13) . . ?
C33 C6 C21 107.80(12) . . ?
N2 C7 C6 121.51(13) . . ?
C8 C7 N2 109.50(13) . . ?
C8 C7 C6 128.90(14) . . ?
C7 C8 H8 126.1 . . ?
C7 C8 C9 107.78(14) . . ?
C9 C8 H8 126.1 . . ?
C10 C9 C8 134.70(15) . . ?
C32 C9 C8 107.09(13) . . ?
C32 C9 C10 118.16(15) . . ?
C9 C10 C11 122.92(15) . . ?
C29 C10 C9 118.77(15) . . ?
C29 C10 C11 118.24(15) . . ?
O1 C11 C10 113.00(14) . . ?
O4 C11 O1 123.00(16) . . ?
O4 C11 C10 123.99(17) . . ?
O1 C12 H12A 109.5 . . ?
O1 C12 H12B 109.5 . . ?
O1 C12 H12C 109.5 . . ?
H12A C12 H12B 109.5 . . ?
H12A C12 H12C 109.5 . . ?
H12B C12 H12C 109.5 . . ?
C14 C13 H13 119.7 . . ?
C14 C13 C18 120.63(17) . . ?
C18 C13 H13 119.7 . . ?
C13 C14 H14 120.1 . . ?
C13 C14 C15 119.88(18) . . ?
C15 C14 H14 120.1 . . ?
C14 C15 H15 119.9 . . ?
C14 C15 C16 120.10(18) . . ?
C16 C15 H15 119.9 . . ?
C15 C16 P1 117.14(13) . . ?
C15 C16 C17 119.87(15) . . ?
C17 C16 P1 122.96(13) . . ?
C16 C17 H17 120.2 . . ?
C18 C17 C16 119.67(17) . . ?
C18 C17 H17 120.2 . . ?
C13 C18 C17 119.79(18) . . ?
C13 C18 H18 120.1 . . ?
C17 C18 H18 120.1 . . ?
C1 C19 H19 119.9 . . ?
C1 C19 C20 120.15(15) . . ?
C20 C19 H19 119.9 . . ?
C4 C20 H20 119.9 . . ?
C19 C20 C4 120.18(15) . . ?
C19 C20 H20 119.9 . . ?
O3 C21 N1 120.61(14) . . ?
O3 C21 C6 120.60(14) . . ?
N1 C21 C6 118.58(13) . . ?
N1 C22 H22A 109.5 . . ?
N1 C22 H22B 109.5 . . ?
N1 C22 H22C 109.5 . . ?
H22A C22 H22B 109.5 . . ?
H22A C22 H22C 109.5 . . ?
H22B C22 H22C 109.5 . . ?
C24 C23 N1 119.40(13) . . ?
C24 C23 C28 118.66(14) . . ?
C28 C23 N1 121.93(13) . . ?
C23 C24 H24 119.5 . . ?
C25 C24 C23 121.08(14) . . ?
C25 C24 H24 119.5 . . ?
C24 C25 H25 119.9 . . ?
C24 C25 C26 120.12(14) . . ?
C26 C25 H25 119.9 . . ?
C25 C26 H26 120.2 . . ?
C25 C26 C27 119.53(14) . . ?
C27 C26 H26 120.2 . . ?
C26 C27 H27 119.7 . . ?
C26 C27 C28 120.61(14) . . ?
C28 C27 H27 119.7 . . ?
C23 C28 N2 120.03(13) . . ?
C27 C28 N2 119.91(13) . . ?
C27 C28 C23 119.98(14) . . ?
C10 C29 H29 119.2 . . ?
C10 C29 C30 121.52(16) . . ?
C30 C29 H29 119.2 . . ?
C29 C30 H30 119.0 . . ?
C31 C30 C29 121.98(16) . . ?
C31 C30 H30 119.0 . . ?
C30 C31 H31 121.6 . . ?
C30 C31 C32 116.77(16) . . ?
C32 C31 H31 121.6 . . ?
N2 C32 C9 107.36(13) . . ?
N2 C32 C31 129.78(15) . . ?
C31 C32 C9 122.81(14) . . ?
C6 C33 H33A 109.5 . . ?
C6 C33 H33B 109.5 . . ?
C6 C33 H33C 109.5 . . ?
H33A C33 H33B 109.5 . . ?
H33A C33 H33C 109.5 . . ?
H33B C33 H33C 109.5 . . ?

loop_
_geom_bond_atom_site_label_1
_geom_bond_atom_site_label_2
_geom_bond_distance
_geom_bond_site_symmetry_2
_geom_bond_publ_flag
P1 O2 1.4896(11) . ?
P1 C4 1.8129(15) . ?
P1 C5 1.8155(15) . ?
P1 C16 1.8056(16) . ?
O1 C11 1.336(2) . ?
O1 C12 1.447(2) . ?
O3 C21 1.2202(19) . ?
O4 C11 1.212(2) . ?
N1 C21 1.372(2) . ?
N1 C22 1.462(2) . ?
N1 C23 1.4179(19) . ?
N2 C7 1.394(2) . ?
N2 C28 1.4201(19) . ?
N2 C32 1.395(2) . ?
C1 H1 0.9500 . ?
C1 C2 1.383(3) . ?
C1 C19 1.386(3) . ?
C2 H2 0.9500 . ?
C2 C3 1.385(2) . ?
C3 H3 0.9500 . ?
C3 C4 1.395(2) . ?
C4 C20 1.394(2) . ?
C5 H5A 0.9900 . ?
C5 H5B 0.9900 . ?
C5 C6 1.560(2) . ?
C6 C7 1.512(2) . ?
C6 C21 1.551(2) . ?
C6 C33 1.535(2) . ?
C7 C8 1.365(2) . ?
C8 H8 0.9500 . ?
C8 C9 1.426(2) . ?
C9 C10 1.420(2) . ?
C9 C32 1.417(2) . ?
C10 C11 1.488(2) . ?
C10 C29 1.376(3) . ?
C12 H12A 0.9800 . ?
C12 H12B 0.9800 . ?
C12 H12C 0.9800 . ?
C13 H13 0.9500 . ?
C13 C14 1.381(3) . ?
C13 C18 1.388(3) . ?
C14 H14 0.9500 . ?
C14 C15 1.384(3) . ?
C15 H15 0.9500 . ?
C15 C16 1.393(2) . ?
C16 C17 1.396(2) . ?
C17 H17 0.9500 . ?
C17 C18 1.391(3) . ?
C18 H18 0.9500 . ?
C19 H19 0.9500 . ?
C19 C20 1.390(2) . ?
C20 H20 0.9500 . ?
C22 H22A 0.9800 . ?
C22 H22B 0.9800 . ?
C22 H22C 0.9800 . ?
C23 C24 1.398(2) . ?
C23 C28 1.399(2) . ?
C24 H24 0.9500 . ?
C24 C25 1.386(2) . ?
C25 H25 0.9500 . ?
C25 C26 1.387(2) . ?
C26 H26 0.9500 . ?
C26 C27 1.390(2) . ?
C27 H27 0.9500 . ?
C27 C28 1.397(2) . ?
C29 H29 0.9500 . ?
C29 C30 1.392(3) . ?
C30 H30 0.9500 . ?
C30 C31 1.385(2) . ?
C31 H31 0.9500 . ?
C31 C32 1.396(2) . ?
C33 H33A 0.9800 . ?
C33 H33B 0.9800 . ?
C33 H33C 0.9800 . ?

loop_
_geom_torsion_atom_site_label_1
_geom_torsion_atom_site_label_2
_geom_torsion_atom_site_label_3
_geom_torsion_atom_site_label_4
_geom_torsion
_geom_torsion_site_symmetry_1
_geom_torsion_site_symmetry_2
_geom_torsion_site_symmetry_3
_geom_torsion_site_symmetry_4
_geom_torsion_publ_flag
P1 C4 C20 C19 178.96(13) . . . . ?
P1 C5 C6 C7 170.53(10) . . . . ?
P1 C5 C6 C21 51.22(16) . . . . ?
P1 C5 C6 C33 -69.61(14) . . . . ?
P1 C16 C17 C18 176.02(13) . . . . ?
O2 P1 C4 C3 -38.69(14) . . . . ?
O2 P1 C4 C20 141.31(13) . . . . ?
O2 P1 C5 C6 -44.63(13) . . . . ?
O2 P1 C16 C15 -14.00(15) . . . . ?
O2 P1 C16 C17 168.11(13) . . . . ?
N1 C23 C24 C25 179.79(14) . . . . ?
N1 C23 C28 N2 -3.7(2) . . . . ?
N1 C23 C28 C27 179.57(14) . . . . ?
N2 C7 C8 C9 -0.17(17) . . . . ?
C1 C2 C3 C4 -0.1(3) . . . . ?
C1 C19 C20 C4 0.5(3) . . . . ?
C2 C1 C19 C20 0.3(3) . . . . ?
C2 C3 C4 P1 -179.13(13) . . . . ?
C2 C3 C4 C20 0.9(2) . . . . ?
C3 C4 C20 C19 -1.0(2) . . . . ?
C4 P1 C5 C6 -165.17(11) . . . . ?
C4 P1 C16 C15 109.08(13) . . . . ?
C4 P1 C16 C17 -68.82(15) . . . . ?
C5 P1 C4 C3 82.46(13) . . . . ?
C5 P1 C4 C20 -97.54(14) . . . . ?
C5 P1 C16 C15 -140.34(12) . . . . ?
C5 P1 C16 C17 41.76(15) . . . . ?
C5 C6 C7 N2 -60.80(18) . . . . ?
C5 C6 C7 C8 123.05(17) . . . . ?
C5 C6 C21 O3 -123.32(15) . . . . ?
C5 C6 C21 N1 61.96(17) . . . . ?
C6 C7 C8 C9 176.35(14) . . . . ?
C7 N2 C28 C23 -45.3(2) . . . . ?
C7 N2 C28 C27 131.38(16) . . . . ?
C7 N2 C32 C9 0.73(17) . . . . ?
C7 N2 C32 C31 178.17(16) . . . . ?
C7 C6 C21 O3 114.29(15) . . . . ?
C7 C6 C21 N1 -60.44(16) . . . . ?
C7 C8 C9 C10 -176.55(17) . . . . ?
C7 C8 C9 C32 0.62(17) . . . . ?
C8 C9 C10 C11 0.9(3) . . . . ?
C8 C9 C10 C29 177.71(18) . . . . ?
C8 C9 C32 N2 -0.83(17) . . . . ?
C8 C9 C32 C31 -178.49(15) . . . . ?
C9 C10 C11 O1 1.4(2) . . . . ?
C9 C10 C11 O4 -179.46(16) . . . . ?
C9 C10 C29 C30 -0.2(3) . . . . ?
C10 C9 C32 N2 176.89(13) . . . . ?
C10 C9 C32 C31 -0.8(2) . . . . ?
C10 C29 C30 C31 -0.4(3) . . . . ?
C11 C10 C29 C30 176.72(17) . . . . ?
C12 O1 C11 O4 1.7(2) . . . . ?
C12 O1 C11 C10 -179.15(15) . . . . ?
C13 C14 C15 C16 1.7(3) . . . . ?
C14 C13 C18 C17 1.2(3) . . . . ?
C14 C15 C16 P1 -177.52(13) . . . . ?
C14 C15 C16 C17 0.4(2) . . . . ?
C15 C16 C17 C18 -1.8(2) . . . . ?
C16 P1 C4 C3 -162.51(12) . . . . ?
C16 P1 C4 C20 17.49(16) . . . . ?
C16 P1 C5 C6 81.89(12) . . . . ?
C16 C17 C18 C13 1.0(3) . . . . ?
C18 C13 C14 C15 -2.6(3) . . . . ?
C19 C1 C2 C3 -0.4(3) . . . . ?
C21 N1 C23 C24 -126.49(16) . . . . ?
C21 N1 C23 C28 54.1(2) . . . . ?
C21 C6 C7 N2 64.19(17) . . . . ?
C21 C6 C7 C8 -111.96(17) . . . . ?
C22 N1 C21 O3 6.0(2) . . . . ?
C22 N1 C21 C6 -179.30(13) . . . . ?
C22 N1 C23 C24 41.1(2) . . . . ?
C22 N1 C23 C28 -138.26(15) . . . . ?
C23 N1 C21 O3 173.66(14) . . . . ?
C23 N1 C21 C6 -11.6(2) . . . . ?
C23 C24 C25 C26 1.7(2) . . . . ?
C24 C23 C28 N2 176.88(14) . . . . ?
C24 C23 C28 C27 0.2(2) . . . . ?
C24 C25 C26 C27 -1.9(2) . . . . ?
C25 C26 C27 C28 1.2(2) . . . . ?
C26 C27 C28 N2 -177.10(14) . . . . ?
C26 C27 C28 C23 -0.4(2) . . . . ?
C28 N2 C7 C6 5.2(2) . . . . ?
C28 N2 C7 C8 -177.95(14) . . . . ?
C28 N2 C32 C9 178.28(14) . . . . ?
C28 N2 C32 C31 -4.3(3) . . . . ?
C28 C23 C24 C25 -0.8(2) . . . . ?
C29 C10 C11 O1 -175.46(15) . . . . ?
C29 C10 C11 O4 3.7(3) . . . . ?
C29 C30 C31 C32 0.4(3) . . . . ?
C30 C31 C32 N2 -176.91(17) . . . . ?
C30 C31 C32 C9 0.2(2) . . . . ?
C32 N2 C7 C6 -177.18(13) . . . . ?
C32 N2 C7 C8 -0.35(17) . . . . ?
C32 N2 C28 C23 137.53(16) . . . . ?
C32 N2 C28 C27 -45.8(2) . . . . ?
C32 C9 C10 C11 -176.04(15) . . . . ?
C32 C9 C10 C29 0.8(2) . . . . ?
C33 C6 C7 N2 179.66(13) . . . . ?
C33 C6 C7 C8 3.5(2) . . . . ?
C33 C6 C21 O3 -2.08(19) . . . . ?
C33 C6 C21 N1 -176.81(13) . . . . ?
